data_7244546
loop_
_publ_author_name
'Koutsoukos, Spyridon'
'Philippi, Frederik'
'Rauber, Daniel'
'Pugh, David'
'Kay, Christopher William Michael'
'Welton, Tom'

_publ_section_title
;
 Effect of the cation structure on the properties of homobaric imidazolium
 ionic liquids
;
_journal_name_full 'Physical Chemistry Chemical Physics'
_journal_paper_doi 10.1039/D1CP05169E
_journal_year 2022
_chemical_formula_moiety '0.5(C12 H16 N6), Br'
_chemical_formula_sum 'C6 H8 Br N3'
_chemical_formula_weight 202.06
_space_group_crystal_system orthorhombic
_space_group_IT_number 62
_space_group_name_Hall '-P 2ac 2n'
_space_group_name_H-M_alt 'P n m a'
_atom_sites_solution_hydrogens geom
_atom_sites_solution_primary dual
_audit_creation_date 2021-06-23
_audit_creation_method
;
Olex2 1.3
(compiled 2020.02.04 svn.rd84adfe8 for OlexSys, GUI svn.r6032)
;
_audit_update_record
;
2021-11-03 deposited with the CCDC.	2022-02-28 downloaded from the CCDC.
;
_cell_angle_alpha 90
_cell_angle_beta 90
_cell_angle_gamma 90
_cell_formula_units_Z 4
_cell_length_a 15.5333(6)
_cell_length_b 6.3618(3)
_cell_length_c 7.9158(3)
_cell_measurement_reflns_used 1679
_cell_measurement_temperature 173.00(14)
_cell_measurement_theta_max 27.8950
_cell_measurement_theta_min 3.1050
_cell_volume 782.24(6)
_computing_cell_refinement 'CrysAlisPro 1.171.38.46 (Rigaku OD, 2015)'
_computing_data_collection 'CrysAlisPro 1.171.38.46 (Rigaku OD, 2015)'
_computing_data_reduction 'CrysAlisPro 1.171.38.46 (Rigaku OD, 2015)'
_computing_molecular_graphics 'Olex2 1.3 (Dolomanov et al., 2009)'
_computing_publication_material 'Olex2 1.3 (Dolomanov et al., 2009)'
_computing_structure_refinement 'SHELXL 2018/3 (Sheldrick, 2015)'
_computing_structure_solution 'SHELXT 2018/2 (Sheldrick, 2018)'
_diffrn_ambient_environment N~2~
_diffrn_ambient_temperature 173.00(14)
_diffrn_detector 'CCD plate'
_diffrn_detector_area_resol_mean 16.0382
_diffrn_detector_type Eos
_diffrn_measured_fraction_theta_full 1.000
_diffrn_measured_fraction_theta_max 0.913
_diffrn_measurement_details
;
List of Runs (angles in degrees, time in seconds):

  # Type    Start    End  Width  t~exp~   \w     \q     \k     \f   Frames
#--------------------------------------------------------------------------
  1  \w    -38.00  51.00   1.00    1.00    --  -13.33  77.00  30.00   89
  2  \w    -79.00  12.00   1.00    1.00    --  -13.33 -77.00 -90.00   91
  3  \w     -2.00  82.00   1.00    1.00    --   14.43  57.00-180.00   84
;
_diffrn_measurement_device 'four-circle diffractometer'
_diffrn_measurement_device_type 'Xcalibur, Eos'
_diffrn_measurement_method '\w scans'
_diffrn_orient_matrix_type 'CrysAlisPro convention (1999,Acta A55,543-557)'
_diffrn_orient_matrix_UB_11 0.0063109000
_diffrn_orient_matrix_UB_12 -0.0482126000
_diffrn_orient_matrix_UB_13 -0.0927195000
_diffrn_orient_matrix_UB_21 -0.0432595000
_diffrn_orient_matrix_UB_22 0.0154604000
_diffrn_orient_matrix_UB_23 -0.0300069000
_diffrn_orient_matrix_UB_31 0.0131618000
_diffrn_orient_matrix_UB_32 0.0739370000
_diffrn_orient_matrix_UB_33 -0.0541867000
_diffrn_radiation_monochromator graphite
_diffrn_radiation_probe x-ray
_diffrn_radiation_type 'Mo K\a'
_diffrn_radiation_wavelength 0.71073
_diffrn_reflns_av_R_equivalents 0.0335
_diffrn_reflns_av_unetI/netI 0.0335
_diffrn_reflns_Laue_measured_fraction_full 1.000
_diffrn_reflns_Laue_measured_fraction_max 0.913
_diffrn_reflns_limit_h_max 20
_diffrn_reflns_limit_h_min -18
_diffrn_reflns_limit_k_max 7
_diffrn_reflns_limit_k_min -7
_diffrn_reflns_limit_l_max 7
_diffrn_reflns_limit_l_min -10
_diffrn_reflns_number 4142
_diffrn_reflns_point_group_measured_fraction_full 1.000
_diffrn_reflns_point_group_measured_fraction_max 0.913
_diffrn_reflns_theta_full 25.242
_diffrn_reflns_theta_max 28.011
_diffrn_reflns_theta_min 2.622
_diffrn_source 'fine-focus sealed X-ray tube'
_diffrn_source_type 'Enhance (Mo) X-ray Source'
_exptl_absorpt_coefficient_mu 5.181
_exptl_absorpt_correction_T_max 1.00000
_exptl_absorpt_correction_T_min 0.20358
_exptl_absorpt_correction_type multi-scan
_exptl_absorpt_process_details
;
CrysAlisPro 1.171.38.46 (Rigaku Oxford Diffraction, 2015)
Empirical absorption correction using spherical harmonics,
 implemented in SCALE3 ABSPACK scaling algorithm.
;
_exptl_crystal_colour colourless
_exptl_crystal_colour_primary colourless
_exptl_crystal_density_diffrn 1.716
_exptl_crystal_description plate
_exptl_crystal_F_000 400
_exptl_crystal_size_max 0.15
_exptl_crystal_size_mid 0.1
_exptl_crystal_size_min 0.02
_refine_diff_density_max 1.141
_refine_diff_density_min -0.797
_refine_diff_density_rms 0.119
_refine_ls_extinction_coef 0.0108(18)
_refine_ls_extinction_expression Fc^*^=kFc[1+0.001xFc^2^\l^3^/sin(2\q)]^-1/4^
_refine_ls_extinction_method 'SHELXL-2018/3 (Sheldrick 2018)'
_refine_ls_goodness_of_fit_ref 1.048
_refine_ls_hydrogen_treatment constr
_refine_ls_matrix_type full
_refine_ls_number_parameters 63
_refine_ls_number_reflns 951
_refine_ls_number_restraints 0
_refine_ls_restrained_S_all 1.048
_refine_ls_R_factor_all 0.0413
_refine_ls_R_factor_gt 0.0329
_refine_ls_shift/su_max 0.002
_refine_ls_shift/su_mean 0.000
_refine_ls_structure_factor_coef Fsqd
_refine_ls_weighting_details 'w=1/[\s^2^(Fo^2^)+(0.0584P)^2^] where P=(Fo^2^+2Fc^2^)/3'
_refine_ls_weighting_scheme calc
_refine_ls_wR_factor_gt 0.0840
_refine_ls_wR_factor_ref 0.0899
_reflns_Friedel_coverage 0.000
_reflns_number_gt 819
_reflns_number_total 951
_reflns_threshold_expression 'I > 2\s(I)'
_cod_data_source_file d1cp05169e5.cif
_cod_data_source_block '[NC2C1im]Br'
_cod_database_code 7244546
_shelx_shelxl_version_number 2018/3
_chemical_oxdiff_formula 'C6 H8 Br N3'
_chemical_oxdiff_usercomment SK57_EtOH
_shelx_space_group_comment
;
The symmetry employed for this shelxl refinement is uniquely defined
by the following loop, which should always be used as a source of
symmetry information in preference to the above space-group names.
They are only intended as comments.
;
_shelx_estimated_absorpt_t_max 0.903
_shelx_estimated_absorpt_t_min 0.510
_reflns_odcompleteness_completeness 99.88
_reflns_odcompleteness_iscentric 1
_reflns_odcompleteness_theta 24.97
_olex2_refinement_description
;
1. Fixed Uiso
 At 1.2 times of:
  All C(H) groups, All C(H,H) groups
 At 1.5 times of:
  All C(H,H,H) groups
2. Others
 Fixed Sof: H1A(0.5) H1B(0.5) H1C(0.5) H5A(0.5) H5B(0.5)
3.a Secondary CH2 refined with riding coordinates:
 C5(H5A,H5B)
3.b Aromatic/amide H refined with riding coordinates:
 C2(H2), C3(H3), C4(H4)
3.c Idealised Me refined as rotating group:
 C1(H1A,H1B,H1C)
;
_olex2_submission_special_instructions 'No special instructions were received'
_oxdiff_exptl_absorpt_empirical_details
;
Empirical correction (ABSPACK) includes:
- Absorption correction using spherical harmonics
- Frame scaling
;
_oxdiff_exptl_absorpt_empirical_full_max 3.279
_oxdiff_exptl_absorpt_empirical_full_min 0.634

loop_
_space_group_symop_operation_xyz
'x, y, z'
'-x+1/2, -y, z+1/2'
'-x, y+1/2, -z'
'x+1/2, -y+1/2, -z+1/2'
'-x, -y, -z'
'x-1/2, y, -z-1/2'
'x, -y-1/2, z'
'-x-1/2, y-1/2, z-1/2'

loop_
_atom_site_label
_atom_site_type_symbol
_atom_site_fract_x
_atom_site_fract_y
_atom_site_fract_z
_atom_site_U_iso_or_equiv
_atom_site_adp_type
_atom_site_occupancy
_atom_site_site_symmetry_order
_atom_site_calc_flag
_atom_site_refinement_flags_posn
_atom_site_refinement_flags_adp
_atom_site_refinement_flags_occupancy
_atom_site_disorder_assembly
_atom_site_disorder_group
N1 N 0.8439(2) 0.250000 0.3353(4) 0.0182(7) Uani 1 2 d S T P . .
C1 C 0.9381(3) 0.250000 0.3378(5) 0.0270(11) Uani 1 2 d S T P . .
H1A H 0.957968 0.220304 0.450149 0.041 Uiso 0.5 1 calc R U P A -1
H1B H 0.958985 0.385344 0.303099 0.041 Uiso 0.5 1 calc R U P A -1
H1C H 0.959271 0.144352 0.261765 0.041 Uiso 0.5 1 calc R U P A -1
N2 N 0.7124(2) 0.250000 0.4194(4) 0.0172(7) Uani 1 2 d S T P . .
C2 C 0.7943(2) 0.250000 0.4706(5) 0.0167(8) Uani 1 2 d S T P . .
H2 H 0.813103 0.250000 0.582174 0.020 Uiso 1 2 calc R U P . .
N3 N 0.6722(3) 0.250000 0.8438(4) 0.0279(9) Uani 1 2 d S T P . .
C3 C 0.7925(3) 0.250000 0.1930(5) 0.0209(9) Uani 1 2 d S T P . .
H3 H 0.811376 0.250000 0.081570 0.025 Uiso 1 2 calc R U P . .
C4 C 0.7103(3) 0.250000 0.2449(5) 0.0194(8) Uani 1 2 d S T P . .
H4 H 0.661455 0.250000 0.176841 0.023 Uiso 1 2 calc R U P . .
C5 C 0.6345(2) 0.250000 0.5231(5) 0.0187(8) Uani 1 2 d S T P . .
H5A H 0.600372 0.126677 0.496542 0.022 Uiso 0.5 1 calc R U P . .
H5B H 0.600372 0.373323 0.496542 0.022 Uiso 0.5 1 calc R U P . .
C6 C 0.6551(3) 0.250000 0.7038(5) 0.0186(8) Uani 1 2 d S T P . .
Br1 Br 0.93110(3) 0.250000 0.82442(5) 0.0209(2) Uani 1 2 d S T P . .

loop_
_atom_site_aniso_label
_atom_site_aniso_U_11
_atom_site_aniso_U_22
_atom_site_aniso_U_33
_atom_site_aniso_U_23
_atom_site_aniso_U_13
_atom_site_aniso_U_12
N1 0.018(2) 0.0170(16) 0.0193(17) 0.000 0.0054(14) 0.000
C1 0.017(2) 0.033(3) 0.032(3) 0.000 0.0046(18) 0.000
N2 0.0207(19) 0.0179(16) 0.0130(16) 0.000 0.0015(13) 0.000
C2 0.019(2) 0.0165(18) 0.0147(17) 0.000 -0.0018(17) 0.000
N3 0.037(2) 0.028(2) 0.018(2) 0.000 -0.0001(16) 0.000
C3 0.030(3) 0.017(2) 0.0166(19) 0.000 0.0003(17) 0.000
C4 0.024(2) 0.022(2) 0.0129(18) 0.000 -0.0011(18) 0.000
C5 0.019(2) 0.0215(19) 0.0156(18) 0.000 0.0028(16) 0.000
C6 0.019(2) 0.0147(18) 0.022(2) 0.000 0.0046(17) 0.000
Br1 0.0178(3) 0.0273(3) 0.0177(3) 0.000 -0.00044(15) 0.000

loop_
_atom_type_symbol
_atom_type_description
_atom_type_scat_dispersion_real
_atom_type_scat_dispersion_imag
_atom_type_scat_source
C C 0.0033 0.0016 'International Tables Vol C Tables 4.2.6.8 and 6.1.1.4'
H H 0.0000 0.0000 'International Tables Vol C Tables 4.2.6.8 and 6.1.1.4'
Br Br -0.2901 2.4595 'International Tables Vol C Tables 4.2.6.8 and 6.1.1.4'
N N 0.0061 0.0033 'International Tables Vol C Tables 4.2.6.8 and 6.1.1.4'

loop_
_geom_angle_atom_site_label_1
_geom_angle_atom_site_label_2
_geom_angle_atom_site_label_3
_geom_angle
_geom_angle_site_symmetry_1
_geom_angle_site_symmetry_3
_geom_angle_publ_flag
C2 N1 C1 125.0(3) . . ?
C2 N1 C3 108.9(4) . . ?
C3 N1 C1 126.2(3) . . ?
N1 C1 H1A 109.5 . . ?
N1 C1 H1B 109.5 . . ?
N1 C1 H1C 109.5 . . ?
H1A C1 H1B 109.5 . . ?
H1A C1 H1C 109.5 . . ?
H1B C1 H1C 109.5 . . ?
C2 N2 C4 109.1(3) . . ?
C2 N2 C5 128.2(3) . . ?
C4 N2 C5 122.8(3) . . ?
N1 C2 N2 108.1(3) . . ?
N1 C2 H2 126.0 . . ?
N2 C2 H2 126.0 . . ?
N1 C3 H3 126.2 . . ?
C4 C3 N1 107.6(3) . . ?
C4 C3 H3 126.2 . . ?
N2 C4 H4 126.8 . . ?
C3 C4 N2 106.4(3) . . ?
C3 C4 H4 126.8 . . ?
N2 C5 H5A 109.3 . . ?
N2 C5 H5B 109.3 . . ?
N2 C5 C6 111.6(3) . . ?
H5A C5 H5B 108.0 . . ?
C6 C5 H5A 109.3 . . ?
C6 C5 H5B 109.3 . . ?
N3 C6 C5 179.1(5) . . ?

loop_
_geom_bond_atom_site_label_1
_geom_bond_atom_site_label_2
_geom_bond_distance
_geom_bond_site_symmetry_2
_geom_bond_publ_flag
N1 C1 1.463(5) . ?
N1 C2 1.320(5) . ?
N1 C3 1.381(6) . ?
C1 H1A 0.9600 . ?
C1 H1B 0.9600 . ?
C1 H1C 0.9600 . ?
N2 C2 1.336(5) . ?
N2 C4 1.381(5) . ?
N2 C5 1.462(5) . ?
C2 H2 0.9300 . ?
N3 C6 1.140(5) . ?
C3 H3 0.9300 . ?
C3 C4 1.341(6) . ?
C4 H4 0.9300 . ?
C5 H5A 0.9700 . ?
C5 H5B 0.9700 . ?
C5 C6 1.466(5) . ?

loop_
_geom_torsion_atom_site_label_1
_geom_torsion_atom_site_label_2
_geom_torsion_atom_site_label_3
_geom_torsion_atom_site_label_4
_geom_torsion
_geom_torsion_site_symmetry_1
_geom_torsion_site_symmetry_2
_geom_torsion_site_symmetry_3
_geom_torsion_site_symmetry_4
_geom_torsion_publ_flag
N1 C3 C4 N2 0.000(0) . . . . ?
C1 N1 C2 N2 180.000(0) . . . . ?
C1 N1 C3 C4 180.000(0) . . . . ?
C2 N1 C3 C4 0.000(0) . . . . ?
C2 N2 C4 C3 0.000(0) . . . . ?
C2 N2 C5 C6 0.000(1) . . . . ?
C3 N1 C2 N2 0.000(0) . . . . ?
C4 N2 C2 N1 0.000(0) . . . . ?
C4 N2 C5 C6 180.000(1) . . . . ?
C5 N2 C2 N1 180.000(0) . . . . ?
C5 N2 C4 C3 180.000(0) . . . . ?
